data_2008399
loop_
_publ_author_name
'Degen, Alexander'
'Bolte, Michael'

_publ_section_title
;
 (--)-3-<i>p</i>-Menthyl tosylate
;
_journal_issue 4
_journal_name_full 'Acta Crystallographica Section C'
_journal_page_first IUC9900024
_journal_paper_doi 10.1107/S0108270199099667
_journal_volume 55
_journal_year 1999
_chemical_formula_sum 'C17 H26 O3 S'
_chemical_formula_weight 310.44
_chemical_name_systematic
;
toluene-4-sulfonic acid 2-isopropyl-5-methyl-cyclohexyl ester
;
_space_group_IT_number 19
_symmetry_cell_setting orthorhombic
_symmetry_space_group_name_Hall 'P 2ac 2ab'
_symmetry_space_group_name_H-M 'P 21 21 21'
_audit_creation_method SHELXL
_cell_angle_alpha 90.00
_cell_angle_beta 90.00
_cell_angle_gamma 90.00
_cell_formula_units_Z 4
_cell_length_a 5.842(2)
_cell_length_b 16.593(5)
_cell_length_c 17.561(7)
_cell_measurement_reflns_used 512
_cell_measurement_temperature 173(2)
_cell_measurement_theta_max 50
_cell_measurement_theta_min 1
_cell_volume 1702.3(10)
_computing_cell_refinement SMART
_computing_data_collection 'SMART (Siemens, 1995)'
_computing_data_reduction 'SAINT (Siemens, 1995)'
_computing_structure_refinement 'SHELXL97 (Sheldrick, 1997)'
_computing_structure_solution 'SHELXS97 (Sheldrick, 1990)'
_diffrn_ambient_temperature 173(2)
_diffrn_measurement_device 'Siemens CCD three-circle'
_diffrn_measurement_method \w
_diffrn_radiation_monochromator graphite
_diffrn_radiation_source 'fine-focus sealed tube'
_diffrn_radiation_type MoK\a
_diffrn_radiation_wavelength 0.71073
_diffrn_reflns_av_R_equivalents 0.021
_diffrn_reflns_av_sigmaI/netI 0.0202
_diffrn_reflns_limit_h_max 7
_diffrn_reflns_limit_h_min -7
_diffrn_reflns_limit_k_max 22
_diffrn_reflns_limit_k_min -21
_diffrn_reflns_limit_l_max 23
_diffrn_reflns_limit_l_min -23
_diffrn_reflns_number 20527
_diffrn_reflns_theta_max 31.08
_diffrn_reflns_theta_min 1.69
_diffrn_standards_decay_% 0
_diffrn_standards_interval_time 600
_diffrn_standards_number 123
_exptl_absorpt_coefficient_mu 0.198
_exptl_absorpt_correction_T_max 0.954
_exptl_absorpt_correction_T_min 0.924
_exptl_absorpt_correction_type empirical
_exptl_absorpt_process_details '(SADABS; Sheldrick,1996)'
_exptl_crystal_colour colourless
_exptl_crystal_density_diffrn 1.211
_exptl_crystal_description block
_exptl_crystal_F_000 672
_exptl_crystal_size_max 0.80
_exptl_crystal_size_mid 0.30
_exptl_crystal_size_min 0.30
_refine_diff_density_max 0.192
_refine_diff_density_min -0.259
_refine_ls_abs_structure_Flack 0.00(5)
_refine_ls_extinction_method none
_refine_ls_goodness_of_fit_all 1.055
_refine_ls_goodness_of_fit_ref 1.054
_refine_ls_hydrogen_treatment mixed
_refine_ls_matrix_type full
_refine_ls_number_parameters 191
_refine_ls_number_reflns 4615
_refine_ls_number_restraints 0
_refine_ls_restrained_S_all 1.055
_refine_ls_restrained_S_obs 1.054
_refine_ls_R_factor_all 0.039
_refine_ls_R_factor_gt 0.031
_refine_ls_shift/su_max <0.001
_refine_ls_shift/su_mean 0.000
_refine_ls_structure_factor_coef Fsqd
_refine_ls_weighting_details 'w = 1/[\s^2^(Fo^2^)+(0.0460P)^2^+0.2000P] where P = (Fo^2^+2Fc^2^)/3'
_refine_ls_weighting_scheme calc
_refine_ls_wR_factor_ref 0.081
_reflns_number_gt 4145
_reflns_number_total 4615
_reflns_observed_criterion >2sigma(I)
_cod_data_source_file qa0096.cif
_cod_data_source_block ad1
_cod_depositor_comments
;
The following automatic conversions were performed:
'_symmetry_cell_setting' value 'Orthorhombic' changed to 'orthorhombic'
according to '/home/saulius/struct/CIF-dictionaries/cif_core.dic'
dictionary named 'cif_core.dic' version 2.4.1 from 2010-06-29.

Automatic conversion script
Id: cif_fix_enum 1527 2010-12-29 10:47:43Z saulius 

The following automatic conversions were performed:

'_exptl_absorpt_correction_type' value 'Empirical' changed to
'empirical' according to
/home/saulius/struct/CIF-dictionaries/cif_core.dic dictionary named
'cif_core.dic' version 2.4.1 from 2010-06-29.

Automatic conversion script
Id: cif_fix_values 1715 2011-07-08 13:25:40Z adriana 

The following automatic conversions were performed:

'_refine_ls_weighting_scheme' value 'calc w =
1/[\s^2^(Fo^2^)+(0.0460P)^2^+0.2000P] where P = (Fo^2^+2Fc^2^)/3' was
changed to 'calc'. New tag '_refine_ls_weighting_details' was
created. The value of the new tag was set to 'w =
1/[\s^2^(Fo^2^)+(0.0460P)^2^+0.2000P] where P = (Fo^2^+2Fc^2^)/3'.

Automatic conversion script
Id: cif_fix_values 3143 2015-03-26 13:38:13Z robertas 
;
_cod_database_code 2008399
_cod_database_fobs_code 2008399

loop_
_symmetry_equiv_pos_as_xyz
'x, y, z'
'-x+1/2, -y, z+1/2'
'-x, y+1/2, -z+1/2'
'x+1/2, -y+1/2, -z'

loop_
_atom_site_aniso_label
_atom_site_aniso_U_11
_atom_site_aniso_U_22
_atom_site_aniso_U_33
_atom_site_aniso_U_12
_atom_site_aniso_U_13
_atom_site_aniso_U_23
S1 0.02796(15) 0.02513(13) 0.03070(15) 0.00455(11) 0.00173(13) -0.00121(12)
O11 0.0488(6) 0.0313(5) 0.0326(5) 0.0042(4) -0.0033(5) -0.0070(4)
O12 0.0308(5) 0.0425(5) 0.0464(6) 0.0102(4) 0.0080(5) 0.0030(5)
O1 0.0229(4) 0.0247(4) 0.0331(5) 0.0003(3) 0.0026(4) 0.0011(3)
C1 0.0217(5) 0.0226(5) 0.0282(6) 0.0011(4) 0.0032(5) 0.0026(5)
C2 0.0309(6) 0.0243(5) 0.0252(6) 0.0007(4) 0.0023(5) 0.0007(5)
C21 0.0434(8) 0.0321(7) 0.0285(7) 0.0055(6) -0.0012(6) -0.0008(5)
C22 0.0616(11) 0.0407(8) 0.0367(8) 0.0055(8) -0.0087(8) -0.0108(6)
C23 0.0653(12) 0.0594(10) 0.0315(8) 0.0012(9) 0.0071(8) 0.0107(7)
C3 0.0379(7) 0.0336(6) 0.0339(7) 0.0107(6) 0.0042(7) -0.0003(5)
C4 0.0361(7) 0.0300(6) 0.0382(7) 0.0068(5) -0.0010(6) 0.0034(5)
C5 0.0275(7) 0.0283(6) 0.0345(7) -0.0017(5) -0.0010(5) 0.0054(5)
C51 0.0450(9) 0.0411(8) 0.0382(8) 0.0048(7) -0.0102(7) 0.0023(6)
C6 0.0313(7) 0.0276(6) 0.0261(6) 0.0015(5) 0.0007(5) 0.0004(5)
C11 0.0269(6) 0.0207(5) 0.0311(6) 0.0021(5) -0.0018(5) 0.0010(4)
C12 0.0294(7) 0.0308(6) 0.0384(7) -0.0037(5) -0.0066(6) -0.0010(5)
C13 0.0410(8) 0.0374(7) 0.0323(7) 0.0000(6) -0.0106(6) -0.0023(5)
C14 0.0433(8) 0.0262(6) 0.0335(7) 0.0063(6) 0.0015(6) 0.0014(5)
C141 0.0646(12) 0.0426(8) 0.0388(9) 0.0072(8) 0.0087(8) 0.0071(7)
C15 0.0285(7) 0.0284(6) 0.0435(8) -0.0019(5) 0.0002(6) 0.0043(5)
C16 0.0275(7) 0.0268(6) 0.0364(7) 0.0000(5) -0.0068(5) 0.0020(5)

loop_
_atom_site_label
_atom_site_fract_x
_atom_site_fract_y
_atom_site_fract_z
_atom_site_U_iso_or_equiv
_atom_site_thermal_displace_type
_atom_site_calc_flag
_atom_site_refinement_flags
_atom_site_occupancy
_atom_site_disorder_group
_atom_site_type_symbol
S1 0.21308(6) 0.089462(18) 0.230240(19) 0.02793(8) Uani d . 1 . S
O11 0.0713(2) 0.05401(6) 0.17293(6) 0.0376(2) Uani d . 1 . O
O12 0.45636(17) 0.08041(6) 0.22619(7) 0.0399(2) Uani d . 1 . O
O1 0.17659(14) 0.18340(5) 0.23247(5) 0.02694(18) Uani d . 1 . O
C1 -0.0594(2) 0.21676(7) 0.22970(7) 0.0242(2) Uani d . 1 . C
H1 -0.1705 0.1768 0.2510 0.029 Uiso calc R 1 . H
C2 -0.0574(2) 0.29299(7) 0.27857(7) 0.0268(3) Uani d . 1 . C
H2 0.0514 0.3315 0.2539 0.032 Uiso calc R 1 . H
C21 0.0271(3) 0.28007(9) 0.36107(8) 0.0346(3) Uani d . 1 . C
H21 0.1632 0.2437 0.3583 0.042 Uiso calc R 1 . H
C22 0.1097(4) 0.36032(10) 0.39459(9) 0.0463(4) Uani d . 1 . C
H22A 0.2216 0.3849 0.3601 0.069 Uiso calc R 1 . H
H22B 0.1812 0.3506 0.4442 0.069 Uiso calc R 1 . H
H22C -0.0210 0.3967 0.4009 0.069 Uiso calc R 1 . H
C23 -0.1473(4) 0.23931(12) 0.41251(10) 0.0521(5) Uani d . 1 . C
H23A -0.0826 0.2330 0.4637 0.078 Uiso calc R 1 . H
H23B -0.1858 0.1862 0.3918 0.078 Uiso calc R 1 . H
H23C -0.2859 0.2725 0.4153 0.078 Uiso calc R 1 . H
C3 -0.2974(3) 0.33104(8) 0.27332(8) 0.0351(3) Uani d . 1 . C
H3A -0.4108 0.2937 0.2959 0.042 Uiso calc R 1 . H
H3B -0.2999 0.3815 0.3033 0.042 Uiso calc R 1 . H
C4 -0.3657(3) 0.34947(8) 0.19146(9) 0.0348(3) Uani d . 1 . C
H4A -0.2621 0.3912 0.1706 0.042 Uiso calc R 1 . H
H4B -0.5234 0.3713 0.1908 0.042 Uiso calc R 1 . H
C5 -0.3549(2) 0.27460(8) 0.14097(8) 0.0301(3) Uani d . 1 . C
H5 -0.4716 0.2352 0.1597 0.036 Uiso calc R 1 . H
C51 -0.4116(3) 0.29520(10) 0.05825(9) 0.0414(4) Uani d . 1 . C
H51A -0.5639 0.3198 0.0557 0.062 Uiso calc R 1 . H
H51B -0.4096 0.2459 0.0276 0.062 Uiso calc R 1 . H
H51C -0.2975 0.3331 0.0385 0.062 Uiso calc R 1 . H
C6 -0.1185(2) 0.23517(8) 0.14734(7) 0.0283(3) Uani d . 1 . C
H6A -0.1168 0.1846 0.1174 0.034 Uiso calc R 1 . H
H6B -0.0015 0.2718 0.1257 0.034 Uiso calc R 1 . H
C11 0.1184(2) 0.05567(7) 0.31993(7) 0.0262(3) Uani d . 1 . C
C12 0.2620(2) 0.06560(8) 0.38276(8) 0.0329(3) Uani d . 1 . C
H12 0.4046 0.0926 0.3777 0.039 Uiso calc R 1 . H
C13 0.1929(3) 0.03539(9) 0.45259(8) 0.0369(3) Uani d . 1 . C
H13 0.2904 0.0417 0.4955 0.044 Uiso calc R 1 . H
C14 -0.0162(3) -0.00405(8) 0.46164(9) 0.0343(3) Uani d . 1 . C
C141 -0.0858(4) -0.03860(10) 0.53729(10) 0.0487(4) Uani d . 1 . C
H14A -0.0311 -0.0034 0.5783 0.073 Uiso calc R 1 . H
H14B -0.0187 -0.0924 0.5432 0.073 Uiso calc R 1 . H
H14C -0.2530 -0.0425 0.5397 0.073 Uiso calc R 1 . H
C15 -0.1577(2) -0.01153(8) 0.39803(9) 0.0335(3) Uani d . 1 . C
H15 -0.3024 -0.0371 0.4033 0.040 Uiso calc R 1 . H
C16 -0.0922(2) 0.01745(8) 0.32724(8) 0.0303(3) Uani d . 1 . C
H16 -0.1898 0.0113 0.2844 0.036 Uiso calc R 1 . H

loop_
_atom_type_symbol
_atom_type_description
_atom_type_scat_dispersion_real
_atom_type_scat_dispersion_imag
_atom_type_scat_source
C C 0.0033 0.0016 'International Tables Vol C Tables 4.2.6.8 and 6.1.1.4'
H H 0.0000 0.0000 'International Tables Vol C Tables 4.2.6.8 and 6.1.1.4'
O O 0.0106 0.0060 'International Tables Vol C Tables 4.2.6.8 and 6.1.1.4'
S S 0.1246 0.1234 'International Tables Vol C Tables 4.2.6.8 and 6.1.1.4'

loop_
_geom_angle_atom_site_label_1
_geom_angle_atom_site_label_2
_geom_angle_atom_site_label_3
_geom_angle
O11 S1 O12 119.81(7)
O11 S1 O1 110.27(6)
O12 S1 O1 103.87(6)
O11 S1 C11 108.46(7)
O12 S1 C11 108.84(7)
O1 S1 C11 104.51(6)
C1 O1 S1 119.59(7)
O1 C1 C6 108.47(10)
O1 C1 C2 106.43(10)
C6 C1 C2 111.73(10)
C1 C2 C3 107.38(11)
C1 C2 C21 114.46(11)
C3 C2 C21 113.82(11)
C23 C21 C22 111.65(14)
C23 C21 C2 113.86(13)
C22 C21 C2 109.87(12)
C4 C3 C2 112.17(11)
C3 C4 C5 111.95(11)
C4 C5 C51 111.16(11)
C4 C5 C6 110.01(11)
C51 C5 C6 111.10(12)
C1 C6 C5 111.11(11)
C16 C11 C12 120.84(13)
C16 C11 S1 120.39(10)
C12 C11 S1 118.74(11)
C13 C12 C11 118.82(14)
C12 C13 C14 121.74(13)
C13 C14 C15 118.00(13)
C13 C14 C141 121.11(15)
C15 C14 C141 120.88(15)
C16 C15 C14 121.55(13)
C15 C16 C11 119.03(13)

loop_
_geom_bond_atom_site_label_1
_geom_bond_atom_site_label_2
_geom_bond_site_symmetry_2
_geom_bond_distance
_geom_bond_publ_flag
S1 O11 . 1.4300(12) ?
S1 O12 . 1.4309(11) ?
S1 O1 . 1.5736(10) ?
S1 C11 . 1.7608(15) ?
O1 C1 . 1.4866(14) ?
C1 C6 . 1.5180(19) ?
C1 C2 . 1.5285(18) ?
C2 C3 . 1.5403(19) ?
C2 C21 . 1.545(2) ?
C21 C23 . 1.520(2) ?
C21 C22 . 1.534(2) ?
C3 C4 . 1.523(2) ?
C4 C5 . 1.528(2) ?
C5 C51 . 1.529(2) ?
C5 C6 . 1.5323(19) ?
C11 C16 . 1.3904(19) ?
C11 C12 . 1.3958(19) ?
C12 C13 . 1.385(2) ?
C13 C14 . 1.395(2) ?
C14 C15 . 1.395(2) ?
C14 C141 . 1.503(2) ?
C15 C16 . 1.387(2) ?

loop_
_geom_torsion_atom_site_label_1
_geom_torsion_atom_site_label_2
_geom_torsion_atom_site_label_3
_geom_torsion_atom_site_label_4
_geom_torsion
O11 S1 O1 C1 44.87(11)
O12 S1 O1 C1 174.45(10)
C11 S1 O1 C1 -71.51(10)
S1 O1 C1 C6 -93.47(10)
S1 O1 C1 C2 146.17(8)
O1 C1 C2 C3 177.21(10)
C6 C1 C2 C3 58.97(13)
O1 C1 C2 C21 -55.40(13)
C6 C1 C2 C21 -173.64(11)
C1 C2 C21 C23 -75.60(16)
C3 C2 C21 C23 48.41(16)
C1 C2 C21 C22 158.32(13)
C3 C2 C21 C22 -77.66(16)
C1 C2 C3 C4 -57.22(14)
C21 C2 C3 C4 175.03(12)
C2 C3 C4 C5 56.24(17)
C3 C4 C5 C51 -176.96(13)
C3 C4 C5 C6 -53.47(16)
O1 C1 C6 C5 -176.58(9)
C2 C1 C6 C5 -59.57(13)
C4 C5 C6 C1 54.95(14)
C51 C5 C6 C1 178.47(11)
O11 S1 C11 C16 -13.57(12)
O12 S1 C11 C16 -145.46(11)
O1 S1 C11 C16 104.06(10)
O11 S1 C11 C12 164.32(11)
O12 S1 C11 C12 32.44(12)
O1 S1 C11 C12 -78.05(11)
C16 C11 C12 C13 1.1(2)
S1 C11 C12 C13 -176.74(11)
C11 C12 C13 C14 -0.4(2)
C12 C13 C14 C15 -0.9(2)
C12 C13 C14 C141 178.23(14)
C13 C14 C15 C16 1.5(2)
C141 C14 C15 C16 -177.63(13)
C14 C15 C16 C11 -0.8(2)
C12 C11 C16 C15 -0.56(19)
S1 C11 C16 C15 177.28(10)

loop_
_cod_related_entry_id
_cod_related_entry_database
_cod_related_entry_code
1 ChemSpider 4494793
